data_2009075
loop_
_publ_author_name
'\"Ulk\"u, Din\,cer'
'Tatar, Leyla'
'Atakol, Orhan'
'Durmu\;s, Sefa'

_publ_section_title Bis{(\m-nitrato)[\m-bis(salicylidene)-1,3-propanediaminato]copper(II)}zinc(II)
_journal_issue 10
_journal_name_full 'Acta Crystallographica Section C'
_journal_page_first 1652
_journal_page_last 1654
_journal_paper_doi 10.1107/S0108270199008513
_journal_volume 55
_journal_year 1999
_chemical_formula_iupac '[Zn Cu2 (C17 H16 N2 O2)2 (N1 O3)2]'
_chemical_formula_moiety 'C34 H32 Cu2 N6 O10 Zn'
_chemical_formula_sum 'C34 H32 Cu2 N6 O10 Zn'
_chemical_formula_weight 877.14
_space_group_IT_number 14
_symmetry_cell_setting monoclinic
_symmetry_space_group_name_Hall '-P 2ybc'
_symmetry_space_group_name_H-M 'P 1 21/c 1'
_atom_type_scat_source IntTabIV
_cell_angle_alpha 90
_cell_angle_beta 100.558(8)
_cell_angle_gamma 90
_cell_formula_units_Z 2
_cell_length_a 9.0652(10)
_cell_length_b 11.5566(11)
_cell_length_c 16.2857(16)
_cell_measurement_reflns_used 25
_cell_measurement_temperature 295
_cell_measurement_theta_max 18.11
_cell_measurement_theta_min 10.51
_cell_volume 1677.3(3)
_computing_data_collection 'CAD-4 EXPRESS (Enraf-Nonius, 1993)'
_computing_data_reduction 'MolEN (Fair, 1990)'
_computing_molecular_graphics 'ORTEP-3 (Farrugia, 1997)'
_computing_publication_material MolEN
_computing_structure_refinement MolEN
_computing_structure_solution MolEN
_diffrn_measurement_device 'Enraf-Nonius CAD-4'
_diffrn_measurement_method \w/2\q
_diffrn_radiation_type MoK\a
_diffrn_radiation_wavelength 0.71073
_diffrn_reflns_av_R_equivalents 0.015
_diffrn_reflns_limit_h_max 0
_diffrn_reflns_limit_h_min -11
_diffrn_reflns_limit_k_max 14
_diffrn_reflns_limit_k_min 0
_diffrn_reflns_limit_l_max 20
_diffrn_reflns_limit_l_min -19
_diffrn_reflns_number 3673
_diffrn_reflns_theta_max 26.2
_diffrn_standards_decay_% 0.023
_diffrn_standards_interval_time 120
_diffrn_standards_number 3
_exptl_absorpt_coefficient_mu 2.04
_exptl_absorpt_correction_T_max 0.857
_exptl_absorpt_correction_T_min 0.786
_exptl_absorpt_correction_type 'empirical via \y scans (Fair, 1990)'
_exptl_crystal_colour green
_exptl_crystal_density_diffrn 1.737
_exptl_crystal_density_method 'not measured'
_exptl_crystal_description prismatic
_exptl_crystal_size_max 0.300
_exptl_crystal_size_mid 0.100
_exptl_crystal_size_min 0.075
_refine_diff_density_max 0.366
_refine_diff_density_min -0.205
_refine_ls_extinction_method none
_refine_ls_goodness_of_fit_ref 1.01
_refine_ls_hydrogen_treatment constr
_refine_ls_number_parameters 241
_refine_ls_number_reflns 2529
_refine_ls_R_factor_gt 0.036
_refine_ls_shift/su_max <0.001
_refine_ls_structure_factor_coef F
_refine_ls_weighting_scheme
;
w = 1/[\sF^2^ + (0.02F)^2^ + 0.10],
except w = 0 if F^2^ < \sF^2^
;
_refine_ls_wR_factor_ref 0.040
_reflns_number_gt 2529
_reflns_number_total 3274
_reflns_observed_criterion I>\s(I)
_cod_data_source_file sk1295.cif
_cod_data_source_block culznno3
_cod_original_sg_symbol_H-M 'P 21/c'
_cod_database_code 2009075

loop_
_symmetry_equiv_pos_as_xyz
x,y,z
-x,y+1/2,1/2-z
-x,-y,-z
x,1/2-y,z+1/2

loop_
_atom_site_aniso_label
_atom_site_aniso_U_11
_atom_site_aniso_U_22
_atom_site_aniso_U_33
_atom_site_aniso_U_12
_atom_site_aniso_U_13
_atom_site_aniso_U_23
_atom_site_aniso_type_symbol
Zn .0227(3) .0307(3) .0272(3) -.0063(2) .0054(2) -.0105(2) Zn
Cu .0288(2) .0244(2) .0272(2) -.0032(2) .0055(2) -.0104(2) Cu
O1 .0240(10) .0310(10) .0310(10) -.0090(10) .0096(9) -.0100(10) O
O2 .0330(10) .0310(10) .0230(10) -.0040(10) .0063(9) -.0150(10) O
O3 .0340(10) .0250(10) .055(2) -.0020(10) .0030(10) -.0040(10) O
O4 .037(2) .0320(10) .064(2) -.0010(10) -.0080(10) -.0080(10) O
O5 .040(2) .040(2) .138(3) .013(2) -.001(2) .0060(10) O
N1 .031(2) .0300(10) .0330(10) .0030(10) .0030(10) -.0140(10) N
N2 .0260(10) .0290(10) .036(2) -.0050(10) .0020(10) -.0050(10) N
N3 .034(2) .035(2) .041(2) .0010(10) .0080(10) .0000(10) N
C1 .023(2) .035(2) .023(2) .0070(10) .0040(10) .0010(10) C
C2 .029(2) .035(2) .035(2) -.001(2) .0050(10) .000(2) C
C3 .038(2) .041(2) .037(2) -.002(2) .007(2) .009(2) C
C4 .032(2) .054(2) .040(2) .003(2) .013(2) .016(2) C
C5 .021(2) .054(2) .037(2) .011(2) .0070(10) .005(2) C
C6 .023(2) .037(2) .027(2) .007(2) .0030(10) .000(2) C
C7 .026(2) .042(2) .036(2) .011(2) .0040(10) -.011(2) C
C8 .051(2) .036(2) .054(2) .003(2) .007(2) -.020(2) C
C9 .049(2) .033(2) .059(2) -.006(2) .001(2) -.018(2) C
C10 .053(2) .024(2) .054(2) -.010(2) .002(2) -.008(2) C
C11 .029(2) .039(2) .034(2) -.016(2) -.001(2) -.002(2) C
C12 .024(2) .043(2) .028(2) -.007(2) .0040(10) -.002(2) C
C13 .044(2) .062(3) .030(2) -.011(2) .005(2) -.009(2) C
C14 .049(2) .087(3) .027(2) .005(2) .007(2) -.012(2) C
C15 .040(2) .057(2) .043(2) .016(2) .006(2) -.013(2) C
C16 .036(2) .040(2) .037(2) .003(2) .007(2) -.011(2) C
C17 .020(2) .036(2) .028(2) -.0030(10) .0070(10) -.0030(10) C

loop_
_atom_site_label
_atom_site_fract_x
_atom_site_fract_y
_atom_site_fract_z
_atom_site_U_iso_or_equiv
_atom_site_thermal_displace_type
_atom_site_calc_flag
_atom_site_calc_attached_atom
_atom_site_type_symbol
Zn 0 0 0 .0268(2) Ueq . . Zn
Cu .23239(5) .18083(4) .06024(3) .02680(10) Ueq . . Cu
O1 .1874(3) .0742(2) -.03350(10) .0281(6) Ueq . . O
O2 .1142(3) .0694(2) .10960(10) .0289(6) Ueq . . O
O3 -.1321(3) .1568(2) -.0346(2) .0387(8) Ueq . . O
O4 .0247(3) .2971(2) .0045(2) .0465(10) Ueq . . O
O5 -.2036(4) .3339(3) -.0516(3) .0749(14) Ueq . . O
N1 .3947(3) .2533(3) .0135(2) .0317(8) Ueq . . N
N2 .2451(3) .2822(3) .1577(2) .0308(8) Ueq . . N
N3 -.1021(4) .2633(3) -.0269(2) .0365(12) Ueq . . N
C1 .2847(4) .0335(3) -.0777(2) .0270(12) Ueq . . C
C2 .2529(4) -.0679(3) -.1256(2) .0331(12) Ueq . . C
C3 .3512(4) -.1084(4) -.1738(2) .0387(12) Ueq . . C
C4 .4869(4) -.0531(4) -.1754(2) .0412(12) Ueq . . C
C5 .5206(4) .0453(4) -.1289(2) .0371(12) Ueq . . C
C6 .4211(4) .0911(3) -.0798(2) .0292(12) Ueq . . C
C7 .4635(4) .1993(3) -.0372(2) .0349(12) Ueq . . C
C8 .4504(5) .3717(4) .0372(3) .0473(12) Ueq . . C
C9 .4464(5) .4057(4) .1255(3) .0481(12) Ueq . . C
C10 .2909(5) .4027(3) .1470(3) .0447(12) Ueq . . C
C11 .2119(4) .2522(3) .2272(2) .0349(12) Ueq . . C
C12 .1636(4) .1393(3) .2495(2) .0318(12) Ueq . . C
C13 .1593(5) .1179(4) .3338(2) .0456(14) Ueq . . C
C14 .1248(5) .0119(5) .3612(3) .0543(14) Ueq . . C
C15 .0945(5) -.0779(4) .3040(3) .0469(12) Ueq . . C
C16 .0915(4) -.0595(4) .2200(2) .0376(12) Ueq . . C
C17 .1235(4) .0498(3) .1908(2) .0277(12) Ueq . . C
H2 .162 -.109 -.126 .0431 Uiso . . H
H3 .326 -.176 -.207 .0507 Uiso . . H
H4 .555 -.083 -.208 .0532 Uiso . . H
H5 .613 .084 -.130 .0481 Uiso . . H
H7 .553 .235 -.048 .0456 Uiso . . H
H11 .219 .310 .269 .0456 Uiso . . H
H13 .181 .179 .373 .0595 Uiso . . H
H14 .121 .000 .419 .0709 Uiso . . H
H15 .076 -.153 .323 .0608 Uiso . . H
H16 .067 -.122 .182 .0494 Uiso . . H
H81 .390 .425 .001 .0608 Uiso . . H
H82 .551 .377 .029 .0608 Uiso . . H
H91 .485 .482 .134 .0621 Uiso . . H
H92 .509 .354 .162 .0621 Uiso . . H
H101 .292 .444 .198 .0583 Uiso . . H
H102 .222 .438 .103 .0583 Uiso . . H

loop_
_geom_angle_atom_site_label_1
_geom_angle_atom_site_label_2
_geom_angle_atom_site_label_3
_geom_angle
_geom_angle_publ_flag
O1 Zn O2 76.04(9) yes
O1 Zn O3 91.50(10) yes
O2 Zn O3 93.74(9) yes
O1 Cu O2 81.50(10) yes
O1 Cu O4 91.20(10) yes
O1 Cu N1 91.80(10) yes
O1 Cu N2 170.70(10) yes
O2 Cu O4 94.30(10) yes
O2 Cu N1 162.40(10) yes
O2 Cu N2 90.90(10) yes
O4 Cu N1 102.10(10) yes
O4 Cu N2 84.00(10) yes
N1 Cu N2 97.00(10) yes
Zn O1 Cu 96.90(10) yes
Zn O1 C1 131.2(2) no
Cu O1 C1 125.9(2) no
Zn O2 Cu 97.30(10) yes
Zn O2 C17 136.7(2) no
Cu O2 C17 125.9(2) no
Zn O3 N3 133.2(2) yes
Cu O4 N3 126.7(2) yes
Cu N1 C7 121.9(3) no
Cu N1 C8 122.4(3) no
C7 N1 C8 115.6(3) no
Cu N2 C10 116.4(3) no
Cu N2 C11 124.7(3) no
C10 N2 C11 118.8(3) no
O3 N3 O4 121.2(3) yes
O3 N3 O5 118.5(3) yes
O4 N3 O5 120.4(3) yes
O1 C1 C2 120.6(3) no
O1 C1 C6 121.3(3) no
C2 C1 C6 118.1(3) no
C1 C2 C3 120.8(3) no
C1 C2 H2 119.6 no
C3 C2 H2 119.6 no
C2 C3 C4 121.5(4) no
C2 C3 H3 119.3 no
C4 C3 H3 119.2 no
C3 C4 C5 118.7(4) no
C3 C4 H4 120.7 no
C5 C4 H4 120.7 no
C4 C5 C6 121.6(4) no
C4 C5 H5 119.2 no
C6 C5 H5 119.2 no
C1 C6 C5 119.3(3) no
C1 C6 C7 123.6(3) no
C5 C6 C7 117.0(3) no
N1 C7 C6 127.6(4) no
N1 C7 H7 116.2 no
C6 C7 H7 116.2 no
N1 C8 C9 115.1(4) no
N1 C8 H81 108.1 no
N1 C8 H82 108.0 no
C9 C8 H81 108.0 no
C9 C8 H82 108.1 no
H81 C8 H82 109.5 no
C8 C9 C10 113.8(3) no
C8 C9 H91 108.4 no
C8 C9 H92 108.3 no
C10 C9 H91 108.5 no
C10 C9 H92 108.3 no
H91 C9 H92 109.5 no
N2 C10 C9 110.1(3) no
N2 C10 H101 109.3 no
N2 C10 H102 109.4 no
C9 C10 H101 109.2 no
C9 C10 H102 109.4 no
H101 C10 H102 109.5 no
N2 C11 C12 127.0(3) no
N2 C11 H11 116.5 no
C12 C11 H11 116.5 no
C11 C12 C13 118.0(3) no
C11 C12 C17 123.1(3) no
C13 C12 C17 118.9(4) no
C12 C13 C14 122.0(4) no
C12 C13 H13 119.0 no
C14 C13 H13 119.0 no
C13 C14 C15 118.8(4) no
C13 C14 H14 120.6 no
C15 C14 H14 120.6 no
C14 C15 C16 121.0(4) no
C14 C15 H15 119.6 no
C16 C15 H15 119.4 no
C15 C16 C17 120.6(4) no
C15 C16 H16 119.7 no
C17 C16 H16 119.7 no
O2 C17 C12 120.7(3) no
O2 C17 C16 120.9(3) no
C12 C17 C16 118.4(3) no

loop_
_geom_bond_atom_site_label_1
_geom_bond_atom_site_label_2
_geom_bond_site_symmetry_1
_geom_bond_site_symmetry_2
_geom_bond_distance
_geom_bond_publ_flag
Zn Cu . . 3.0017(6) yes
Zn O1 . . 2.063(2) yes
Zn O2 . . 2.055(2) yes
Zn O3 . . 2.188(2) yes
Cu O1 . . 1.945(2) yes
Cu O2 . . 1.941(2) yes
Cu O4 . . 2.355(3) yes
Cu N1 . . 1.964(3) yes
Cu N2 . . 1.959(3) yes
O1 C1 . . 1.323(4) no
O2 C17 . . 1.328(4) no
O3 N3 . . 1.261(4) yes
O4 N3 . . 1.233(4) yes
O5 N3 . . 1.240(4) yes
N1 C7 . . 1.284(5) no
N1 C8 . . 1.484(5) no
N2 C10 . . 1.473(5) no
N2 C11 . . 1.270(5) no
C1 C2 . . 1.407(5) no
C1 C6 . . 1.410(5) no
C2 C3 . . 1.374(6) no
C2 H2 . . .95 no
C3 C4 . . 1.391(6) no
C3 H3 . . .95 no
C4 C5 . . 1.369(6) no
C4 H4 . . .95 no
C5 C6 . . 1.413(6) no
C5 H5 . . .95 no
C6 C7 . . 1.447(5) no
C7 H7 . . .95 no
C8 C9 . . 1.497(6) no
C8 H81 . . .95 no
C8 H82 . . .95 no
C9 C10 . . 1.515(7) no
C9 H91 . . .95 no
C9 H92 . . .95 no
C10 H101 . . .95 no
C10 H102 . . .95 no
C11 C12 . . 1.443(6) no
C11 H11 . . .95 no
C12 C13 . . 1.402(5) no
C12 C17 . . 1.410(5) no
C13 C14 . . 1.359(7) no
C13 H13 . . .95 no
C14 C15 . . 1.389(6) no
C14 H14 . . .95 no
C15 C16 . . 1.379(6) no
C15 H15 . . .95 no
C16 C17 . . 1.398(5) no
C16 H16 . . .95 no

loop_
_geom_torsion_atom_site_label_1
_geom_torsion_atom_site_label_2
_geom_torsion_atom_site_label_3
_geom_torsion_atom_site_label_4
_geom_torsion
_geom_torsion_publ_flag
O2 Zn O1 Cu -21.00(10) no
O2 Zn O1 C1 132.1(3) no
O3 Zn O1 Cu 72.40(10) no
O3 Zn O1 C1 -134.4(3) no
O1 Zn O2 Cu 21.10(10) no
O1 Zn O2 C17 -155.1(3) no
O3 Zn O2 Cu -69.50(10) no
O3 Zn O2 C17 114.3(3) no
O1 Zn O3 N3 -38.5(3) no
O2 Zn O3 N3 37.6(3) no
O2 Cu O1 Zn 21.90(10) no
O2 Cu O1 C1 -133.3(3) no
N1 Cu O1 Zn -174.50(10) no
N1 Cu O1 C1 30.3(3) no
N2 Cu O1 Zn -13.7(7) no
N2 Cu O1 C1 -168.9(6) no
O1 Cu O2 Zn -22.00(10) no
O1 Cu O2 C17 154.7(3) no
N1 Cu O2 Zn -90.5(4) no
N1 Cu O2 C17 86.2(4) no
N2 Cu O2 Zn 152.60(10) no
N2 Cu O2 C17 -30.7(3) no
O1 Cu N1 C7 -24.6(3) no
O1 Cu N1 C8 158.1(3) no
O2 Cu N1 C7 42.5(5) no
O2 Cu N1 C8 -134.8(4) no
N2 Cu N1 C7 158.5(3) no
N2 Cu N1 C8 -18.8(3) no
O1 Cu N2 C10 -128.3(7) no
O1 Cu N2 C11 49.2(9) no
O2 Cu N2 C10 -163.5(3) no
O2 Cu N2 C11 14.0(3) no
N1 Cu N2 C10 32.3(3) no
N1 Cu N2 C11 -150.3(3) no
Zn O1 C1 C2 13.7(5) no
Zn O1 C1 C6 -167.7(2) no
Cu O1 C1 C2 160.1(3) no
Cu O1 C1 C6 -21.3(4) no
Zn O2 C17 C12 -153.9(3) no
Zn O2 C17 C16 25.1(5) no
Cu O2 C17 C12 30.8(4) no
Cu O2 C17 C16 -150.2(3) no
Zn O3 N3 O5 -178.6(3) no
Cu N1 C7 C6 12.0(5) no
C8 N1 C7 C6 -170.6(4) no
Cu N1 C8 C9 33.3(5) no
C7 N1 C8 C9 -144.1(4) no
Cu N2 C10 C9 -61.0(4) no
C11 N2 C10 C9 121.4(4) no
Cu N2 C11 C12 2.1(6) no
C10 N2 C11 C12 179.5(4) no
O1 C1 C2 C3 177.8(3) no
O1 C1 C6 C5 -179.0(3) no
O1 C1 C6 C7 -2.2(5) no
C2 C1 C6 C7 176.4(3) no
C4 C5 C6 C7 -176.2(4) no
C1 C6 C7 N1 6.7(6) no
C5 C6 C7 N1 -176.3(4) no
N1 C8 C9 C10 -59.7(5) no
C8 C9 C10 N2 75.5(4) no
N2 C11 C12 C13 168.3(4) no
N2 C11 C12 C17 -10.6(6) no
C11 C12 C13 C14 -175.6(4) no
C17 C12 C13 C14 3.4(6) no
C11 C12 C17 O2 -6.7(5) no
C11 C12 C17 C16 174.3(4) no
C13 C12 C17 O2 174.4(3) no
C13 C12 C17 C16 -4.6(5) no
C13 C14 C15 C16 -3.3(7) no
C15 C16 C17 O2 -177.0(4) no
C15 C16 C17 C12 2.1(6) no
